data_4305797
loop_
_publ_author_name
'Stephen R. Caskey'
'Adam J. Matzger'

_publ_contact_author_address 'Dept. of Chem., University of Michigan, 930 N. University, Ann Arbor, MI 48109'
_publ_contact_author_email matzger@umich.edu
_publ_contact_author_fax '(734) 647-4865'
_publ_contact_author_name 'Adam J. Matzger'
_publ_contact_author_phone '(734) 615-6627'
_publ_section_title
;
Selective Metal Substitution for the Preparation of Heterobimetallic
Microporous Coordination Polymers
;
_journal_name_full 'Inorganic Chemistry'
_journal_page_first 7942
_journal_page_last 7944
_journal_paper_doi 10.1021/ic8007427
_journal_volume 47
_journal_year 2008
_chemical_formula_moiety 'C59 H35 Co N O13 Zn2, C3 H13 N O'
_chemical_formula_sum 'C62 H48 Co N2 O14 Zn2'
_chemical_formula_weight 1234.69
_chemical_melting_point ?
_chemical_name_common Co/Zn-MOF-39
_chemical_name_systematic
; 
 Co/Zn-MOF-39 
;
_space_group_IT_number 62
_symmetry_cell_setting orthorhombic
_symmetry_Int_Tables_number 62
_symmetry_space_group_name_Hall '-P 2ac 2n'
_symmetry_space_group_name_H-M 'P n m a'
_atom_sites_solution_hydrogens geom
_atom_sites_solution_primary direct
_atom_sites_solution_secondary difmap
_audit_creation_method SHELXL-97
_cell_angle_alpha 90.00
_cell_angle_beta 90.00
_cell_angle_gamma 90.00
_cell_formula_units_Z 4
_cell_length_a 16.9892(3)
_cell_length_b 20.6271(4)
_cell_length_c 25.8309(5)
_cell_measurement_reflns_used 30939
_cell_measurement_temperature 100(2)
_cell_measurement_theta_max 66.6
_cell_measurement_theta_min 6.6
_cell_volume 9052.1(3)
_computing_cell_refinement PROCESS-AUTO
_computing_data_collection PROCESS-AUTO
_computing_data_reduction 'CrystalStructure 3.8'
_computing_publication_material 'CrystalStructure 3.8'
_computing_structure_refinement 'SHELXL-97 (Sheldrick, 1997)'
_computing_structure_solution SIR92
_diffrn_ambient_temperature 100(2)
_diffrn_detector_area_resol_mean 10.00
_diffrn_measured_fraction_theta_full 0.979
_diffrn_measured_fraction_theta_max 0.979
_diffrn_measurement_device_type 'Rigaku RAXIS-SPIDER'
_diffrn_measurement_method \w
_diffrn_radiation_monochromator graphite
_diffrn_radiation_source 'fine-focus sealed tube'
_diffrn_radiation_type CuK\a
_diffrn_radiation_wavelength 1.54187
_diffrn_reflns_av_R_equivalents 0.0667
_diffrn_reflns_av_sigmaI/netI 0.0607
_diffrn_reflns_limit_h_max 20
_diffrn_reflns_limit_h_min -20
_diffrn_reflns_limit_k_max 24
_diffrn_reflns_limit_k_min -23
_diffrn_reflns_limit_l_max 29
_diffrn_reflns_limit_l_min -20
_diffrn_reflns_number 44735
_diffrn_reflns_theta_full 66.59
_diffrn_reflns_theta_max 66.59
_diffrn_reflns_theta_min 6.60
_exptl_absorpt_coefficient_mu 2.394
_exptl_absorpt_correction_T_max 0.619
_exptl_absorpt_correction_T_min 0.350
_exptl_absorpt_correction_type multi-scan
_exptl_crystal_colour Pink
_exptl_crystal_density_diffrn 0.906
_exptl_crystal_density_meas ?
_exptl_crystal_density_method .
_exptl_crystal_description Block
_exptl_crystal_F_000 2532
_exptl_crystal_size_max 0.29
_exptl_crystal_size_mid 0.28
_exptl_crystal_size_min 0.09
_platon_squeeze_details
;
;
_refine_diff_density_max 1.060
_refine_diff_density_min -1.423
_refine_diff_density_rms 0.101
_refine_ls_extinction_method none
_refine_ls_goodness_of_fit_ref 1.154
_refine_ls_hydrogen_treatment riding
_refine_ls_matrix_type full
_refine_ls_number_parameters 381
_refine_ls_number_reflns 8075
_refine_ls_number_restraints 0
_refine_ls_restrained_S_all 1.154
_refine_ls_R_factor_all 0.0942
_refine_ls_R_factor_gt 0.0747
_refine_ls_shift/su_max 0.001
_refine_ls_shift/su_mean 0.000
_refine_ls_structure_factor_coef Fsqd
_refine_ls_weighting_details 'calc w=1/[\s^2^(Fo^2^)+(0.1488P)^2^+0.0000P] where P=(Fo^2^+2Fc^2^)/3'
_refine_ls_weighting_scheme calc
_refine_ls_wR_factor_gt 0.2234
_refine_ls_wR_factor_ref 0.2517
_reflns_number_gt 5769
_reflns_number_total 8075
_reflns_threshold_expression >2sigma(I)
_cod_data_source_file ic8007427_si_001_3.cif
_cod_data_source_block Co/Zn-MOF-39
_cod_depositor_comments
;
The following automatic conversions were performed:

'_chemical_melting_point' value 'not measured' was changed to '?' -
the value is undefined or not given.

Automatic conversion script
Id: cif_fix_values 1646 2011-03-28 12:23:43Z adriana 
;
_cod_original_cell_volume 9052.2(3)
_cod_database_code 4305797

loop_
_symmetry_equiv_pos_as_xyz
'x, y, z'
'-x+1/2, y+1/2, z+1/2'
'x, -y+1/2, z'
'-x+1/2, -y, z+1/2'
'-x, -y, -z'
'x-1/2, -y-1/2, -z-1/2'
'-x, y-1/2, -z'
'x-1/2, y, -z-1/2'

loop_
_atom_site_label
_atom_site_type_symbol
_atom_site_fract_x
_atom_site_fract_y
_atom_site_fract_z
_atom_site_U_iso_or_equiv
_atom_site_adp_type
_atom_site_occupancy
_atom_site_symmetry_multiplicity
_atom_site_calc_flag
_atom_site_refinement_flags
_atom_site_disorder_assembly
_atom_site_disorder_group
Zn1 Zn 0.51532(3) 0.16105(3) 0.11853(2) 0.0361(2) Uani 1 1 d . . .
Co1 Co 0.63153(5) 0.2500 0.18866(3) 0.0280(3) Uani 1 2 d S . .
O1 O 0.52221(19) 0.2500 0.14885(14) 0.0355(10) Uani 1 2 d S . .
O2 O 0.41239(16) 0.16187(16) 0.08640(12) 0.0468(8) Uani 1 1 d . . .
O3 O 0.45116(19) 0.06597(19) 0.06012(16) 0.0746(12) Uani 1 1 d . . .
O4 O -0.01171(17) -0.11007(16) -0.31733(11) 0.0441(8) Uani 1 1 d . . .
O5 O -0.08176(17) -0.17772(16) -0.26591(11) 0.0461(8) Uani 1 1 d . . .
O6 O -0.39131(15) 0.15637(15) 0.07551(11) 0.0416(8) Uani 1 1 d . . .
O7 O -0.31611(16) 0.17897(16) 0.14404(12) 0.0479(8) Uani 1 1 d . . .
O8 O 0.0325(3) 0.2500 0.04156(18) 0.0517(12) Uani 1 2 d S . .
N1 N 0.7289(2) 0.2500 0.24024(19) 0.0380(12) Uani 1 2 d S . .
N2 N 0.0077(3) 0.2500 0.1272(2) 0.0535(16) Uani 1 2 d S . .
C1 C 0.4005(2) 0.1091(3) 0.06240(19) 0.0498(13) Uani 1 1 d . . .
C2 C 0.3221(2) 0.1015(2) 0.03702(17) 0.0425(11) Uani 1 1 d . . .
C3 C 0.3038(2) 0.0479(2) 0.0084(2) 0.0526(13) Uani 1 1 d . . .
H3 H 0.3417 0.0159 0.0037 0.063 Uiso 1 1 calc R . .
C4 C 0.2307(2) 0.0400(2) -0.01378(19) 0.0504(13) Uani 1 1 d . . .
H4 H 0.2199 0.0031 -0.0331 0.061 Uiso 1 1 calc R . .
C5 C 0.1723(2) 0.0877(2) -0.00735(18) 0.0431(11) Uani 1 1 d . . .
C6 C 0.1912(2) 0.1427(2) 0.02147(17) 0.0453(12) Uani 1 1 d . . .
H6 H 0.1539 0.1753 0.0258 0.054 Uiso 1 1 calc R . .
C7 C 0.2645(2) 0.1495(2) 0.04367(18) 0.0449(12) Uani 1 1 d . . .
H7 H 0.2759 0.1862 0.0632 0.054 Uiso 1 1 calc R . .
C8 C 0.0919(2) 0.0791(2) -0.02925(18) 0.0451(12) Uani 1 1 d . . .
C9 C 0.0803(2) 0.0464(2) -0.07570(17) 0.0438(12) Uani 1 1 d . . .
H9 H 0.1237 0.0321 -0.0945 0.053 Uiso 1 1 calc R . .
C10 C 0.0050(2) 0.0346(2) -0.0944(2) 0.0463(12) Uani 1 1 d . . .
C11 C -0.0591(2) 0.0572(2) -0.06620(17) 0.0456(12) Uani 1 1 d . . .
H11 H -0.1096 0.0494 -0.0785 0.055 Uiso 1 1 calc R . .
C12 C -0.0495(2) 0.0913(2) -0.01994(17) 0.0436(11) Uani 1 1 d . . .
C13 C 0.0266(2) 0.1004(2) -0.00137(19) 0.0464(12) Uani 1 1 d . . .
H13 H 0.0341 0.1211 0.0302 0.056 Uiso 1 1 calc R . .
C14 C -0.0082(2) -0.0033(3) -0.14230(18) 0.0436(12) Uani 1 1 d . . .
C15 C 0.0417(3) 0.0008(3) -0.18564(17) 0.0513(13) Uani 1 1 d . . .
H15 H 0.0835 0.0300 -0.1852 0.062 Uiso 1 1 calc R . .
C16 C 0.0303(2) -0.0368(2) -0.22813(18) 0.0489(13) Uani 1 1 d . . .
H16 H 0.0634 -0.0321 -0.2565 0.059 Uiso 1 1 calc R . .
C17 C -0.0304(2) -0.0822(2) -0.22980(17) 0.0447(12) Uani 1 1 d . . .
C18 C -0.0810(3) -0.0866(3) -0.18660(18) 0.0510(13) Uani 1 1 d . . .
H18 H -0.1223 -0.1162 -0.1870 0.061 Uiso 1 1 calc R . .
C19 C -0.0703(2) -0.0480(3) -0.14434(18) 0.0490(13) Uani 1 1 d . . .
H19 H -0.1047 -0.0514 -0.1164 0.059 Uiso 1 1 calc R . .
C20 C -0.0421(2) -0.1264(2) -0.27483(17) 0.0424(11) Uani 1 1 d . . .
C21 C -0.1188(2) 0.1119(2) 0.01003(17) 0.0425(11) Uani 1 1 d . . .
C22 C -0.1895(2) 0.1289(3) -0.01448(19) 0.0512(13) Uani 1 1 d . . .
H22 H -0.1916 0.1300 -0.0504 0.061 Uiso 1 1 calc R . .
C23 C -0.2558(2) 0.1439(2) 0.01363(18) 0.0472(12) Uani 1 1 d . . .
H23 H -0.3028 0.1525 -0.0035 0.057 Uiso 1 1 calc R . .
C24 C -0.2530(2) 0.1465(2) 0.06702(17) 0.0419(11) Uani 1 1 d . . .
C25 C -0.1836(2) 0.1316(2) 0.09188(17) 0.0412(11) Uani 1 1 d . . .
H25 H -0.1814 0.1331 0.1278 0.049 Uiso 1 1 calc R . .
C26 C -0.1171(2) 0.1143(2) 0.06403(18) 0.0436(11) Uani 1 1 d . . .
H26 H -0.0708 0.1042 0.0815 0.052 Uiso 1 1 calc R . .
C27 C -0.3244(2) 0.1617(2) 0.09800(18) 0.0412(11) Uani 1 1 d . . .
C28 C 0.7556(2) 0.3056(3) 0.26045(17) 0.0434(11) Uani 1 1 d . . .
H28 H 0.7405 0.3446 0.2452 0.052 Uiso 1 1 calc R . .
C29 C 0.8047(2) 0.3075(3) 0.30294(19) 0.0501(13) Uani 1 1 d . . .
H29 H 0.8214 0.3468 0.3166 0.060 Uiso 1 1 calc R . .
C30 C 0.8282(3) 0.2500 0.3246(3) 0.0508(19) Uani 1 2 d S . .
H30 H 0.8600 0.2500 0.3538 0.061 Uiso 1 2 calc SR . .
C31 C -0.0131(4) 0.2500 0.0766(3) 0.0475(17) Uani 1 2 d S . .
H31 H -0.0665 0.2500 0.0686 0.057 Uiso 1 2 calc SR . .
C32 C 0.0897(4) 0.2500 0.1403(3) 0.062(2) Uani 1 2 d S . .
H32A H 0.1189 0.2720 0.1138 0.075 Uiso 1 1 calc R . .
H32B H 0.1080 0.2061 0.1432 0.075 Uiso 1 1 calc R . .
H32C H 0.0970 0.2719 0.1728 0.075 Uiso 1 1 calc R . .
C33 C -0.0507(5) 0.2500 0.1684(3) 0.072(2) Uani 1 2 d S . .
H33A H -0.0636 0.2939 0.1775 0.087 Uiso 1 1 calc R . .
H33B H -0.0298 0.2280 0.1982 0.087 Uiso 1 1 calc R . .
H33C H -0.0973 0.2281 0.1568 0.087 Uiso 1 1 calc R . .

loop_
_atom_site_aniso_label
_atom_site_aniso_U_11
_atom_site_aniso_U_22
_atom_site_aniso_U_33
_atom_site_aniso_U_23
_atom_site_aniso_U_13
_atom_site_aniso_U_12
Zn1 0.0174(3) 0.0566(5) 0.0342(4) -0.0011(3) -0.0013(2) -0.0017(2)
Co1 0.0120(4) 0.0470(6) 0.0249(5) 0.000 -0.0015(3) 0.000
O1 0.0182(18) 0.057(3) 0.031(2) 0.000 -0.0047(15) 0.000
O2 0.0225(15) 0.071(2) 0.047(2) -0.0139(17) -0.0070(13) -0.0045(14)
O3 0.0307(18) 0.082(3) 0.111(3) -0.029(2) -0.0219(19) 0.0062(18)
O4 0.0346(16) 0.058(2) 0.0400(19) -0.0011(16) 0.0048(13) -0.0101(14)
O5 0.0310(16) 0.066(2) 0.0409(18) -0.0065(16) 0.0059(13) -0.0064(15)
O6 0.0197(14) 0.067(2) 0.0376(17) -0.0072(15) -0.0011(12) 0.0022(13)
O7 0.0298(16) 0.072(2) 0.0423(19) -0.0143(17) -0.0064(13) 0.0104(15)
O8 0.048(3) 0.059(3) 0.048(3) 0.000 -0.002(2) 0.000
N1 0.019(2) 0.058(3) 0.038(3) 0.000 -0.004(2) 0.000
N2 0.041(3) 0.076(5) 0.044(4) 0.000 -0.002(3) 0.000
C1 0.023(2) 0.072(3) 0.055(3) -0.014(3) 0.003(2) 0.000(2)
C2 0.022(2) 0.059(3) 0.047(3) -0.013(2) -0.0041(18) 0.001(2)
C3 0.025(2) 0.064(3) 0.069(3) -0.023(3) -0.004(2) 0.004(2)
C4 0.026(2) 0.057(3) 0.069(3) -0.018(3) -0.004(2) -0.001(2)
C5 0.0178(19) 0.063(3) 0.048(3) -0.013(2) -0.0006(18) 0.0007(19)
C6 0.023(2) 0.065(3) 0.048(3) -0.017(2) -0.0007(19) 0.007(2)
C7 0.026(2) 0.057(3) 0.051(3) -0.017(2) -0.0033(19) -0.005(2)
C8 0.022(2) 0.069(3) 0.044(3) -0.012(2) -0.0040(18) -0.003(2)
C9 0.0192(19) 0.064(3) 0.048(3) -0.016(2) 0.0025(18) 0.006(2)
C10 0.024(2) 0.064(3) 0.050(3) -0.015(3) 0.0016(19) -0.007(2)
C11 0.0169(19) 0.072(3) 0.048(3) -0.019(3) -0.0021(18) 0.000(2)
C12 0.025(2) 0.062(3) 0.044(3) -0.012(2) -0.0016(19) 0.002(2)
C13 0.0221(19) 0.068(3) 0.049(3) -0.018(3) -0.0036(19) 0.003(2)
C14 0.021(2) 0.065(3) 0.045(3) -0.018(3) -0.0009(17) 0.001(2)
C15 0.026(2) 0.078(4) 0.050(3) -0.023(3) 0.0066(19) -0.013(2)
C16 0.030(2) 0.073(3) 0.043(3) -0.019(2) 0.010(2) -0.008(2)
C17 0.0193(19) 0.071(3) 0.043(3) -0.010(2) -0.0003(18) 0.000(2)
C18 0.031(2) 0.075(4) 0.047(3) -0.016(3) 0.0029(19) -0.013(2)
C19 0.023(2) 0.079(4) 0.045(3) -0.020(3) 0.0032(19) -0.005(2)
C20 0.024(2) 0.064(3) 0.039(3) -0.006(2) -0.0013(19) 0.002(2)
C21 0.0196(19) 0.068(3) 0.040(3) -0.012(2) -0.0021(17) 0.003(2)
C22 0.028(2) 0.081(4) 0.045(3) -0.015(3) 0.0020(19) -0.004(2)
C23 0.023(2) 0.076(4) 0.043(3) -0.013(2) -0.0022(18) 0.006(2)
C24 0.021(2) 0.063(3) 0.042(3) -0.010(2) -0.0016(18) 0.001(2)
C25 0.026(2) 0.058(3) 0.040(3) -0.015(2) -0.0010(18) -0.002(2)
C26 0.022(2) 0.058(3) 0.050(3) -0.015(2) -0.0037(18) 0.002(2)
C27 0.029(2) 0.055(3) 0.040(3) -0.007(2) 0.000(2) 0.0011(19)
C28 0.025(2) 0.059(3) 0.046(3) -0.005(2) -0.0053(19) -0.004(2)
C29 0.029(2) 0.075(4) 0.047(3) -0.008(3) -0.008(2) 0.001(2)
C30 0.019(3) 0.098(6) 0.036(4) 0.000 -0.009(3) 0.000
C31 0.031(3) 0.048(4) 0.063(5) 0.000 -0.002(3) 0.000
C32 0.047(4) 0.093(6) 0.046(4) 0.000 -0.011(3) 0.000
C33 0.063(5) 0.098(7) 0.056(5) 0.000 0.009(4) 0.000

loop_
_atom_type_symbol
_atom_type_description
_atom_type_scat_dispersion_real
_atom_type_scat_dispersion_imag
_atom_type_scat_source
C C 0.0181 0.0091 'International Tables Vol C Tables 4.2.6.8 and 6.1.1.4'
H H 0.0000 0.0000 'International Tables Vol C Tables 4.2.6.8 and 6.1.1.4'
O O 0.0492 0.0322 'International Tables Vol C Tables 4.2.6.8 and 6.1.1.4'
Zn Zn -1.5491 0.6778 'International Tables Vol C Tables 4.2.6.8 and 6.1.1.4'
Co Co -2.3653 3.6143 'International Tables Vol C Tables 4.2.6.8 and 6.1.1.4'
N N 0.0311 0.0180 'International Tables Vol C Tables 4.2.6.8 and 6.1.1.4'

loop_
_geom_angle_atom_site_label_1
_geom_angle_atom_site_label_2
_geom_angle_atom_site_label_3
_geom_angle
_geom_angle_site_symmetry_1
_geom_angle_site_symmetry_3
_geom_angle_publ_flag
O2 Zn1 O6 119.59(13) . 1_655 ?
O2 Zn1 O4 109.77(13) . 4 ?
O6 Zn1 O4 118.85(13) 1_655 4 ?
O2 Zn1 O1 102.29(14) . . ?
O6 Zn1 O1 102.84(14) 1_655 . ?
O4 Zn1 O1 99.37(13) 4 . ?
O7 Co1 O7 90.35(19) 1_655 3_655 ?
O7 Co1 O5 88.94(13) 1_655 4 ?
O7 Co1 O5 178.51(12) 3_655 4 ?
O7 Co1 O5 178.51(12) 1_655 2 ?
O7 Co1 O5 88.94(13) 3_655 2 ?
O5 Co1 O5 91.74(18) 4 2 ?
O7 Co1 N1 90.85(12) 1_655 . ?
O7 Co1 N1 90.85(12) 3_655 . ?
O5 Co1 N1 87.86(12) 4 . ?
O5 Co1 N1 87.86(12) 2 . ?
O7 Co1 O1 96.11(11) 1_655 . ?
O7 Co1 O1 96.11(11) 3_655 . ?
O5 Co1 O1 85.27(11) 4 . ?
O5 Co1 O1 85.27(11) 2 . ?
N1 Co1 O1 170.12(16) . . ?
Zn1 O1 Zn1 133.3(2) . 3 ?
Zn1 O1 Co1 103.95(10) . . ?
Zn1 O1 Co1 103.95(10) 3 . ?
C1 O2 Zn1 110.3(3) . . ?
C20 O4 Zn1 125.4(3) . 4_554 ?
C20 O5 Co1 135.1(3) . 2_544 ?
C27 O6 Zn1 117.5(3) . 1_455 ?
C27 O7 Co1 133.2(3) . 1_455 ?
C28 N1 C28 117.8(5) 3 . ?
C28 N1 Co1 120.5(3) 3 . ?
C28 N1 Co1 120.6(3) . . ?
C31 N2 C32 118.8(6) . . ?
C31 N2 C33 121.9(6) . . ?
C32 N2 C33 119.3(6) . . ?
O3 C1 O2 121.9(4) . . ?
O3 C1 C2 121.5(4) . . ?
O2 C1 C2 116.6(4) . . ?
C3 C2 C7 118.6(4) . . ?
C3 C2 C1 121.7(4) . . ?
C7 C2 C1 119.6(4) . . ?
C2 C3 C4 121.7(4) . . ?
C2 C3 H3 119.2 . . ?
C4 C3 H3 119.2 . . ?
C3 C4 C5 120.3(4) . . ?
C3 C4 H4 119.8 . . ?
C5 C4 H4 119.8 . . ?
C6 C5 C4 118.0(4) . . ?
C6 C5 C8 120.7(4) . . ?
C4 C5 C8 121.3(4) . . ?
C7 C6 C5 120.8(4) . . ?
C7 C6 H6 119.6 . . ?
C5 C6 H6 119.6 . . ?
C6 C7 C2 120.5(4) . . ?
C6 C7 H7 119.7 . . ?
C2 C7 H7 119.7 . . ?
C13 C8 C9 119.1(4) . . ?
C13 C8 C5 119.8(4) . . ?
C9 C8 C5 121.0(4) . . ?
C10 C9 C8 121.0(4) . . ?
C10 C9 H9 119.5 . . ?
C8 C9 H9 119.5 . . ?
C11 C10 C9 118.7(4) . . ?
C11 C10 C14 119.8(4) . . ?
C9 C10 C14 121.5(4) . . ?
C10 C11 C12 121.7(4) . . ?
C10 C11 H11 119.1 . . ?
C12 C11 H11 119.1 . . ?
C11 C12 C13 118.2(4) . . ?
C11 C12 C21 120.2(4) . . ?
C13 C12 C21 121.5(4) . . ?
C8 C13 C12 121.2(4) . . ?
C8 C13 H13 119.4 . . ?
C12 C13 H13 119.4 . . ?
C15 C14 C19 117.6(4) . . ?
C15 C14 C10 122.8(4) . . ?
C19 C14 C10 119.5(4) . . ?
C16 C15 C14 121.5(4) . . ?
C16 C15 H15 119.3 . . ?
C14 C15 H15 119.3 . . ?
C15 C16 C17 121.0(4) . . ?
C15 C16 H16 119.5 . . ?
C17 C16 H16 119.5 . . ?
C16 C17 C18 117.9(4) . . ?
C16 C17 C20 122.3(4) . . ?
C18 C17 C20 119.8(4) . . ?
C19 C18 C17 121.0(4) . . ?
C19 C18 H18 119.5 . . ?
C17 C18 H18 119.5 . . ?
C18 C19 C14 121.0(4) . . ?
C18 C19 H19 119.5 . . ?
C14 C19 H19 119.5 . . ?
O5 C20 O4 126.6(4) . . ?
O5 C20 C17 115.9(4) . . ?
O4 C20 C17 117.5(4) . . ?
C22 C21 C26 117.4(4) . . ?
C22 C21 C12 121.3(4) . . ?
C26 C21 C12 121.3(4) . . ?
C23 C22 C21 121.3(4) . . ?
C23 C22 H22 119.4 . . ?
C21 C22 H22 119.4 . . ?
C22 C23 C24 120.5(4) . . ?
C22 C23 H23 119.8 . . ?
C24 C23 H23 119.8 . . ?
C25 C24 C23 119.1(4) . . ?
C25 C24 C27 119.6(4) . . ?
C23 C24 C27 121.1(4) . . ?
C24 C25 C26 120.9(4) . . ?
C24 C25 H25 119.6 . . ?
C26 C25 H25 119.6 . . ?
C25 C26 C21 120.7(4) . . ?
C25 C26 H26 119.7 . . ?
C21 C26 H26 119.7 . . ?
O7 C27 O6 123.8(4) . . ?
O7 C27 C24 118.7(4) . . ?
O6 C27 C24 117.5(4) . . ?
N1 C28 C29 122.6(5) . . ?
N1 C28 H28 118.7 . . ?
C29 C28 H28 118.7 . . ?
C30 C29 C28 118.5(5) . . ?
C30 C29 H29 120.7 . . ?
C28 C29 H29 120.7 . . ?
C29 C30 C29 119.8(6) . 3 ?
C29 C30 H30 120.1 . . ?
C29 C30 H30 120.1 3 . ?
O8 C31 N2 124.3(6) . . ?
O8 C31 H31 117.9 . . ?
N2 C31 H31 117.9 . . ?
N2 C32 H32A 109.5 . . ?
N2 C32 H32B 109.5 . . ?
H32A C32 H32B 109.5 . . ?
N2 C32 H32C 109.5 . . ?
H32A C32 H32C 109.5 . . ?
H32B C32 H32C 109.5 . . ?
N2 C33 H33A 109.5 . . ?
N2 C33 H33B 109.5 . . ?
H33A C33 H33B 109.5 . . ?
N2 C33 H33C 109.5 . . ?
H33A C33 H33C 109.5 . . ?
H33B C33 H33C 109.5 . . ?

loop_
_geom_bond_atom_site_label_1
_geom_bond_atom_site_label_2
_geom_bond_distance
_geom_bond_site_symmetry_2
_geom_bond_publ_flag
Zn1 O2 1.936(3) . ?
Zn1 O6 1.939(3) 1_655 ?
Zn1 O4 1.963(3) 4 ?
Zn1 O1 1.9985(16) . ?
Co1 O7 2.066(3) 1_655 ?
Co1 O7 2.066(3) 3_655 ?
Co1 O5 2.077(3) 4 ?
Co1 O5 2.077(3) 2 ?
Co1 N1 2.124(5) . ?
Co1 O1 2.123(3) . ?
O1 Zn1 1.9985(16) 3 ?
O2 C1 1.268(6) . ?
O3 C1 1.240(6) . ?
O4 C20 1.260(5) . ?
O4 Zn1 1.963(3) 4_554 ?
O5 C20 1.275(5) . ?
O5 Co1 2.077(3) 2_544 ?
O6 C27 1.281(5) . ?
O6 Zn1 1.939(3) 1_455 ?
O7 C27 1.250(5) . ?
O7 Co1 2.066(3) 1_455 ?
O8 C31 1.191(8) . ?
N1 C28 1.340(5) 3 ?
N1 C28 1.340(5) . ?
N2 C31 1.354(9) . ?
N2 C32 1.433(7) . ?
N2 C33 1.456(8) . ?
C1 C2 1.493(6) . ?
C2 C3 1.367(6) . ?
C2 C7 1.402(6) . ?
C3 C4 1.377(5) . ?
C3 H3 0.9300 . ?
C4 C5 1.406(6) . ?
C4 H4 0.9300 . ?
C5 C6 1.395(6) . ?
C5 C8 1.489(5) . ?
C6 C7 1.378(5) . ?
C6 H6 0.9300 . ?
C7 H7 0.9300 . ?
C8 C13 1.393(6) . ?
C8 C9 1.391(6) . ?
C9 C10 1.389(5) . ?
C9 H9 0.9300 . ?
C10 C11 1.390(6) . ?
C10 C14 1.480(6) . ?
C11 C12 1.396(6) . ?
C11 H11 0.9300 . ?
C12 C13 1.392(5) . ?
C12 C21 1.472(5) . ?
C13 H13 0.9300 . ?
C14 C15 1.407(6) . ?
C14 C19 1.403(6) . ?
C15 C16 1.358(6) . ?
C15 H15 0.9300 . ?
C16 C17 1.395(6) . ?
C16 H16 0.9300 . ?
C17 C18 1.412(6) . ?
C17 C20 1.491(6) . ?
C18 C19 1.363(6) . ?
C18 H18 0.9300 . ?
C19 H19 0.9300 . ?
C21 C22 1.402(5) . ?
C21 C26 1.396(6) . ?
C22 C23 1.376(5) . ?
C22 H22 0.9300 . ?
C23 C24 1.381(6) . ?
C23 H23 0.9300 . ?
C24 C25 1.376(6) . ?
C24 C27 1.488(6) . ?
C25 C26 1.387(5) . ?
C25 H25 0.9300 . ?
C26 H26 0.9300 . ?
C28 C29 1.379(6) . ?
C28 H28 0.9300 . ?
C29 C30 1.370(6) . ?
C29 H29 0.9300 . ?
C30 C29 1.370(6) 3 ?
C30 H30 0.9300 . ?
C31 H31 0.9300 . ?
C32 H32A 0.9600 . ?
C32 H32B 0.9600 . ?
C32 H32C 0.9600 . ?
C33 H33A 0.9600 . ?
C33 H33B 0.9600 . ?
C33 H33C 0.9600 . ?

loop_
_geom_torsion_atom_site_label_1
_geom_torsion_atom_site_label_2
_geom_torsion_atom_site_label_3
_geom_torsion_atom_site_label_4
_geom_torsion
_geom_torsion_site_symmetry_1
_geom_torsion_site_symmetry_2
_geom_torsion_site_symmetry_3
_geom_torsion_site_symmetry_4
_geom_torsion_publ_flag
O2 Zn1 O1 Zn1 -58.2(3) . . . 3 ?
O6 Zn1 O1 Zn1 66.4(2) 1_655 . . 3 ?
O4 Zn1 O1 Zn1 -170.9(2) 4 . . 3 ?
O2 Zn1 O1 Co1 176.69(14) . . . . ?
O6 Zn1 O1 Co1 -58.70(16) 1_655 . . . ?
O4 Zn1 O1 Co1 63.94(16) 4 . . . ?
O7 Co1 O1 Zn1 25.59(17) 1_655 . . . ?
O7 Co1 O1 Zn1 116.60(15) 3_655 . . . ?
O5 Co1 O1 Zn1 -62.83(15) 4 . . . ?
O5 Co1 O1 Zn1 -154.98(16) 2 . . . ?
O7 Co1 O1 Zn1 -116.60(15) 1_655 . . 3 ?
O7 Co1 O1 Zn1 -25.58(17) 3_655 . . 3 ?
O5 Co1 O1 Zn1 154.98(16) 4 . . 3 ?
O5 Co1 O1 Zn1 62.84(15) 2 . . 3 ?
O6 Zn1 O2 C1 63.6(4) 1_655 . . . ?
O4 Zn1 O2 C1 -79.0(3) 4 . . . ?
O1 Zn1 O2 C1 176.2(3) . . . . ?
O7 Co1 N1 C28 -50.9(4) 1_655 . . 3 ?
O7 Co1 N1 C28 -141.2(4) 3_655 . . 3 ?
O5 Co1 N1 C28 38.1(4) 4 . . 3 ?
O5 Co1 N1 C28 129.9(4) 2 . . 3 ?
O7 Co1 N1 C28 141.2(4) 1_655 . . . ?
O7 Co1 N1 C28 50.9(4) 3_655 . . . ?
O5 Co1 N1 C28 -129.9(4) 4 . . . ?
O5 Co1 N1 C28 -38.0(4) 2 . . . ?
Zn1 O2 C1 O3 -2.0(6) . . . . ?
Zn1 O2 C1 C2 177.9(3) . . . . ?
O3 C1 C2 C3 -2.7(8) . . . . ?
O2 C1 C2 C3 177.4(5) . . . . ?
O3 C1 C2 C7 175.5(5) . . . . ?
O2 C1 C2 C7 -4.4(7) . . . . ?
C7 C2 C3 C4 -0.1(8) . . . . ?
C1 C2 C3 C4 178.1(5) . . . . ?
C2 C3 C4 C5 0.0(8) . . . . ?
C3 C4 C5 C6 0.6(7) . . . . ?
C3 C4 C5 C8 -177.7(5) . . . . ?
C4 C5 C6 C7 -1.1(7) . . . . ?
C8 C5 C6 C7 177.2(4) . . . . ?
C5 C6 C7 C2 1.0(7) . . . . ?
C3 C2 C7 C6 -0.4(7) . . . . ?
C1 C2 C7 C6 -178.6(4) . . . . ?
C6 C5 C8 C13 -36.2(7) . . . . ?
C4 C5 C8 C13 142.0(5) . . . . ?
C6 C5 C8 C9 148.0(5) . . . . ?
C4 C5 C8 C9 -33.7(7) . . . . ?
C13 C8 C9 C10 -0.2(8) . . . . ?
C5 C8 C9 C10 175.6(5) . . . . ?
C8 C9 C10 C11 1.1(8) . . . . ?
C8 C9 C10 C14 -176.7(5) . . . . ?
C9 C10 C11 C12 0.0(8) . . . . ?
C14 C10 C11 C12 177.9(5) . . . . ?
C10 C11 C12 C13 -2.1(7) . . . . ?
C10 C11 C12 C21 -177.2(5) . . . . ?
C9 C8 C13 C12 -2.0(8) . . . . ?
C5 C8 C13 C12 -177.9(4) . . . . ?
C11 C12 C13 C8 3.1(7) . . . . ?
C21 C12 C13 C8 178.1(5) . . . . ?
C11 C10 C14 C15 145.2(5) . . . . ?
C9 C10 C14 C15 -37.0(8) . . . . ?
C11 C10 C14 C19 -38.3(7) . . . . ?
C9 C10 C14 C19 139.5(5) . . . . ?
C19 C14 C15 C16 0.3(8) . . . . ?
C10 C14 C15 C16 176.8(5) . . . . ?
C14 C15 C16 C17 -1.7(8) . . . . ?
C15 C16 C17 C18 1.9(7) . . . . ?
C15 C16 C17 C20 -177.0(5) . . . . ?
C16 C17 C18 C19 -0.7(7) . . . . ?
C20 C17 C18 C19 178.2(5) . . . . ?
C17 C18 C19 C14 -0.7(8) . . . . ?
C15 C14 C19 C18 0.8(7) . . . . ?
C10 C14 C19 C18 -175.8(5) . . . . ?
Co1 O5 C20 O4 -11.2(7) 2_544 . . . ?
Co1 O5 C20 C17 169.5(3) 2_544 . . . ?
Zn1 O4 C20 O5 -1.6(6) 4_554 . . . ?
Zn1 O4 C20 C17 177.7(3) 4_554 . . . ?
C16 C17 C20 O5 158.9(4) . . . . ?
C18 C17 C20 O5 -19.9(6) . . . . ?
C16 C17 C20 O4 -20.4(7) . . . . ?
C18 C17 C20 O4 160.7(4) . . . . ?
C11 C12 C21 C22 -32.7(7) . . . . ?
C13 C12 C21 C22 152.4(5) . . . . ?
C11 C12 C21 C26 146.3(5) . . . . ?
C13 C12 C21 C26 -28.6(7) . . . . ?
C26 C21 C22 C23 -3.4(7) . . . . ?
C12 C21 C22 C23 175.6(5) . . . . ?
C21 C22 C23 C24 4.0(8) . . . . ?
C22 C23 C24 C25 -2.3(8) . . . . ?
C22 C23 C24 C27 -179.0(4) . . . . ?
C23 C24 C25 C26 0.2(7) . . . . ?
C27 C24 C25 C26 177.0(4) . . . . ?
C24 C25 C26 C21 0.2(7) . . . . ?
C22 C21 C26 C25 1.4(7) . . . . ?
C12 C21 C26 C25 -177.7(4) . . . . ?
Co1 O7 C27 O6 -42.0(7) 1_455 . . . ?
Co1 O7 C27 C24 137.6(4) 1_455 . . . ?
Zn1 O6 C27 O7 -10.9(6) 1_455 . . . ?
Zn1 O6 C27 C24 169.4(3) 1_455 . . . ?
C25 C24 C27 O7 20.6(7) . . . . ?
C23 C24 C27 O7 -162.7(5) . . . . ?
C25 C24 C27 O6 -159.7(4) . . . . ?
C23 C24 C27 O6 17.0(7) . . . . ?
C28 N1 C28 C29 -4.6(8) 3 . . . ?
Co1 N1 C28 C29 163.7(3) . . . . ?
N1 C28 C29 C30 1.4(7) . . . . ?
C28 C29 C30 C29 1.8(9) . . . 3 ?
C32 N2 C31 O8 0.0 . . . . ?
C33 N2 C31 O8 180.0 . . . . ?

loop_
_platon_squeeze_void_nr
_platon_squeeze_void_average_x
_platon_squeeze_void_average_y
_platon_squeeze_void_average_z
_platon_squeeze_void_volume
_platon_squeeze_void_count_electrons
1 -0.010 0.250 0.750 2161.1 48.5
2 -0.014 0.750 0.250 2161.1 50.0
